data_2237034
loop_
_publ_author_name
'Hijikata, Daichi'
'Sasagawa, Kosuke'
'Yoshiwaka, Sayaka'
'Okamoto, Akiko'
'Yonezawa, Noriyuki'

_publ_section_title
;
 [2,7-Dibutoxy-8-(4-fluorobenzoyl)naphthalen-1-yl](4-fluorophenyl)methanone
;
_journal_coeditor_code SU2520
_journal_issue 12
_journal_name_full 'Acta Crystallographica Section E'
_journal_page_first o3287
_journal_paper_doi 10.1107/S1600536812044923
_journal_volume 68
_journal_year 2012
_chemical_formula_iupac 'C32 H30 F2 O4'
_chemical_formula_moiety 'C32 H30 F2 O4'
_chemical_formula_sum 'C32 H30 F2 O4'
_chemical_formula_weight 516.56
_chemical_name_common
;
2,7-Dibutoxy-1,8-bis(4-fluorobenzoyl)naphthalene
;
_chemical_name_systematic
;
[2,7-Dibutoxy-8-(4-fluorobenzoyl)naphthalen-1-yl](4-fluorophenyl)methanone
;
_space_group_IT_number 14
_symmetry_cell_setting monoclinic
_symmetry_space_group_name_Hall '-P 2ybc'
_symmetry_space_group_name_H-M 'P 1 21/c 1'
_atom_sites_solution_hydrogens geom
_atom_sites_solution_primary direct
_atom_sites_solution_secondary difmap
_audit_creation_method SHELXL-97
_cell_angle_alpha 90.00
_cell_angle_beta 99.9180(10)
_cell_angle_gamma 90.00
_cell_formula_units_Z 4
_cell_length_a 8.26012(15)
_cell_length_b 20.2309(4)
_cell_length_c 16.5268(3)
_cell_measurement_reflns_used 45409
_cell_measurement_temperature 193(2)
_cell_measurement_theta_max 68.22
_cell_measurement_theta_min 3.48
_cell_volume 2720.51(9)
_computing_cell_refinement 'PROCESS-AUTO (Rigaku, 1998)'
_computing_data_collection 'PROCESS-AUTO (Rigaku, 1998)'
_computing_data_reduction 'PROCESS-AUTO (Rigaku, 1998)'
_computing_molecular_graphics 'ORTEPIII (Burnett & Johnson, 1996)'
_computing_publication_material 'SHELXL97 (Sheldrick, 2008)'
_computing_structure_refinement 'SHELXL97 (Sheldrick, 2008)'
_computing_structure_solution 'Il Milione (Burla <i>et al.</i>, 2007)'
_diffrn_ambient_temperature 193(2)
_diffrn_detector_area_resol_mean 10.000
_diffrn_measured_fraction_theta_full 1.000
_diffrn_measured_fraction_theta_max 1.000
_diffrn_measurement_device_type 'Rigaku R-AXIS RAPID'
_diffrn_measurement_method \w
_diffrn_radiation_monochromator graphite
_diffrn_radiation_source 'rotating anode'
_diffrn_radiation_type CuK\a
_diffrn_radiation_wavelength 1.54187
_diffrn_reflns_av_R_equivalents 0.0469
_diffrn_reflns_av_sigmaI/netI 0.0123
_diffrn_reflns_limit_h_max 9
_diffrn_reflns_limit_h_min -9
_diffrn_reflns_limit_k_max 24
_diffrn_reflns_limit_k_min -24
_diffrn_reflns_limit_l_max 19
_diffrn_reflns_limit_l_min -19
_diffrn_reflns_number 50395
_diffrn_reflns_theta_full 68.22
_diffrn_reflns_theta_max 68.22
_diffrn_reflns_theta_min 3.48
_exptl_absorpt_coefficient_mu 0.751
_exptl_absorpt_correction_T_max 0.7052
_exptl_absorpt_correction_T_min 0.6614
_exptl_absorpt_correction_type numerical
_exptl_absorpt_process_details '(NUMABS; Higashi, 1999)'
_exptl_crystal_colour colourless
_exptl_crystal_density_diffrn 1.261
_exptl_crystal_density_method 'not measured'
_exptl_crystal_description block
_exptl_crystal_F_000 1088
_exptl_crystal_size_max 0.60
_exptl_crystal_size_mid 0.50
_exptl_crystal_size_min 0.50
_refine_diff_density_max 0.351
_refine_diff_density_min -0.414
_refine_ls_extinction_coef 0.0198(6)
_refine_ls_extinction_expression Fc^*^=kFc[1+0.001xFc^2^\l^3^/sin(2\q)]^-1/4^
_refine_ls_extinction_method 'SHELXL97 (Sheldrick, 2008)'
_refine_ls_goodness_of_fit_ref 1.029
_refine_ls_hydrogen_treatment constr
_refine_ls_matrix_type full
_refine_ls_number_parameters 346
_refine_ls_number_reflns 4971
_refine_ls_number_restraints 0
_refine_ls_restrained_S_all 1.029
_refine_ls_R_factor_all 0.0459
_refine_ls_R_factor_gt 0.0445
_refine_ls_shift/su_max 0.000
_refine_ls_shift/su_mean 0.000
_refine_ls_structure_factor_coef Fsqd
_refine_ls_weighting_details 'calc w=1/[\s^2^(Fo^2^)+(0.0573P)^2^+1.0814P] where P=(Fo^2^+2Fc^2^)/3'
_refine_ls_weighting_scheme calc
_refine_ls_wR_factor_gt 0.1150
_refine_ls_wR_factor_ref 0.1162
_reflns_number_gt 4715
_reflns_number_total 4971
_reflns_threshold_expression I>2sigma(I)
_cod_data_source_file su2520.cif
_cod_data_source_block I
_cod_original_sg_symbol_H-M 'P 21/c'
_cod_database_code 2237034
_cod_database_fobs_code 2237034

loop_
_symmetry_equiv_pos_site_id
_symmetry_equiv_pos_as_xyz
1 +X,+Y,+Z
2 -X,1/2+Y,1/2-Z
3 -X,-Y,-Z
4 +X,1/2-Y,1/2+Z

loop_
_atom_site_type_symbol
_atom_site_label
_atom_site_fract_x
_atom_site_fract_y
_atom_site_fract_z
_atom_site_U_iso_or_equiv
_atom_site_adp_type
_atom_site_calc_flag
_atom_site_refinement_flags
_atom_site_occupancy
_atom_site_symmetry_multiplicity
F F1 1.2676(2) 0.02657(7) 0.89453(9) 0.1074(6) Uani d . 1 1
F F2 0.04618(12) -0.02158(5) 0.58323(6) 0.0579(3) Uani d . 1 1
O O1 0.56247(13) 0.14733(5) 0.77614(7) 0.0455(3) Uani d . 1 1
O O2 0.72484(11) 0.12311(5) 0.61173(6) 0.0383(3) Uani d . 1 1
O O3 0.84151(15) 0.25811(5) 0.87922(6) 0.0486(3) Uani d . 1 1
O O4 0.44905(13) 0.20244(5) 0.46369(6) 0.0405(3) Uani d . 1 1
C C1 0.71284(15) 0.24026(6) 0.74515(8) 0.0313(3) Uani d . 1 1
C C2 0.78418(17) 0.28485(7) 0.80412(9) 0.0353(3) Uani d . 1 1
C C3 0.79004(17) 0.35302(7) 0.78743(9) 0.0381(3) Uani d . 1 1
H H3 0.8429 0.3827 0.8281 0.046 Uiso calc R 1 1
C C4 0.71875(17) 0.37570(7) 0.71201(9) 0.0376(3) Uani d . 1 1
H H4 0.7208 0.4218 0.7010 0.045 Uiso calc R 1 1
C C5 0.56894(17) 0.35703(7) 0.57188(10) 0.0392(3) Uani d . 1 1
H H5 0.5684 0.4033 0.5624 0.047 Uiso calc R 1 1
C C6 0.49959(18) 0.31636(7) 0.51018(9) 0.0393(3) Uani d . 1 1
H H6 0.4501 0.3340 0.4586 0.047 Uiso calc R 1 1
C C7 0.50210(16) 0.24734(7) 0.52385(8) 0.0335(3) Uani d . 1 1
C C8 0.56831(15) 0.22084(6) 0.59952(8) 0.0301(3) Uani d . 1 1
C C9 0.64011(15) 0.26306(6) 0.66526(8) 0.0298(3) Uani d . 1 1
C C10 0.64187(16) 0.33263(7) 0.64976(9) 0.0338(3) Uani d . 1 1
C C11 0.69783(18) 0.17029(7) 0.77425(8) 0.0347(3) Uani d . 1 1
C C12 0.8510(2) 0.13180(7) 0.80393(9) 0.0406(4) Uani d . 1 1
C C13 0.8421(3) 0.07733(8) 0.85437(11) 0.0577(5) Uani d . 1 1
H H13 0.7398 0.0643 0.8682 0.069 Uiso calc R 1 1
C C14 0.9857(4) 0.04188(9) 0.88456(13) 0.0755(7) Uani d . 1 1
H H14 0.9821 0.0048 0.9194 0.091 Uiso calc R 1 1
C C15 1.1306(3) 0.06148(10) 0.86313(13) 0.0699(6) Uani d . 1 1
C C16 1.1431(2) 0.11352(10) 0.81259(12) 0.0608(5) Uani d . 1 1
H H16 1.2455 0.1251 0.7977 0.073 Uiso calc R 1 1
C C17 1.0016(2) 0.14922(8) 0.78338(10) 0.0462(4) Uani d . 1 1
H H17 1.0078 0.1862 0.7487 0.055 Uiso calc R 1 1
C C18 0.58717(16) 0.14675(6) 0.60404(8) 0.0302(3) Uani d . 1 1
C C19 0.43961(16) 0.10364(6) 0.59768(8) 0.0314(3) Uani d . 1 1
C C20 0.45880(19) 0.03641(7) 0.58633(10) 0.0414(3) Uani d . 1 1
H H20 0.5643 0.0193 0.5825 0.050 Uiso calc R 1 1
C C21 0.3262(2) -0.00605(8) 0.58051(11) 0.0492(4) Uani d . 1 1
H H21 0.3386 -0.0520 0.5717 0.059 Uiso calc R 1 1
C C22 0.17610(19) 0.02009(8) 0.58782(9) 0.0419(4) Uani d . 1 1
C C23 0.15121(18) 0.08624(8) 0.59960(9) 0.0413(3) Uani d . 1 1
H H23 0.0456 0.1027 0.6045 0.050 Uiso calc R 1 1
C C24 0.28524(17) 0.12828(7) 0.60418(9) 0.0369(3) Uani d . 1 1
H H24 0.2714 0.1743 0.6118 0.044 Uiso calc R 1 1
C C25 0.88713(18) 0.29933(7) 0.94971(9) 0.0382(3) Uani d . 1 1
H H25A 0.7952 0.3289 0.9569 0.046 Uiso calc R 1 1
H H25B 0.9836 0.3268 0.9438 0.046 Uiso calc R 1 1
C C26 0.92802(18) 0.25342(8) 1.02206(9) 0.0398(3) Uani d . 1 1
H H26A 0.8301 0.2261 1.0257 0.048 Uiso calc R 1 1
H H26B 0.9522 0.2803 1.0728 0.048 Uiso calc R 1 1
C C27 1.07163(19) 0.20804(9) 1.01883(10) 0.0479(4) Uani d . 1 1
H H27A 1.1707 0.2349 1.0162 0.057 Uiso calc R 1 1
H H27B 1.0486 0.1810 0.9682 0.057 Uiso calc R 1 1
C C28 1.1057(3) 0.16282(13) 1.09237(14) 0.0802(7) Uani d . 1 1
H H28A 1.0070 0.1369 1.0961 0.096 Uiso calc R 1 1
H H28B 1.1359 0.1893 1.1424 0.096 Uiso calc R 1 1
H H28C 1.1963 0.1329 1.0864 0.096 Uiso calc R 1 1
C C29 0.3849(2) 0.22518(8) 0.38231(9) 0.0450(4) Uani d . 1 1
H H29A 0.4614 0.2573 0.3640 0.054 Uiso calc R 1 1
H H29B 0.2775 0.2471 0.3812 0.054 Uiso calc R 1 1
C C30 0.3653(2) 0.16535(9) 0.32649(10) 0.0513(4) Uani d . 1 1
H H30A 0.3280 0.1805 0.2693 0.062 Uiso calc R 1 1
H H30B 0.4743 0.1444 0.3288 0.062 Uiso calc R 1 1
C C31 0.2476(2) 0.11429(10) 0.34659(12) 0.0576(5) Uani d . 1 1
H H31A 0.1405 0.1356 0.3485 0.069 Uiso calc R 1 1
H H31B 0.2895 0.0961 0.4018 0.069 Uiso calc R 1 1
C C32 0.2216(3) 0.05793(10) 0.28513(12) 0.0640(5) Uani d . 1 1
H H32A 0.3284 0.0404 0.2773 0.077 Uiso calc R 1 1
H H32B 0.1616 0.0742 0.2325 0.077 Uiso calc R 1 1
H H32C 0.1579 0.0228 0.3059 0.077 Uiso calc R 1 1

loop_
_atom_site_aniso_label
_atom_site_aniso_U_11
_atom_site_aniso_U_22
_atom_site_aniso_U_33
_atom_site_aniso_U_12
_atom_site_aniso_U_13
_atom_site_aniso_U_23
F1 0.1195(12) 0.0818(9) 0.0989(10) 0.0636(9) -0.0436(9) -0.0190(8)
F2 0.0509(6) 0.0487(5) 0.0696(7) -0.0224(4) -0.0023(5) 0.0128(5)
O1 0.0498(6) 0.0446(6) 0.0423(6) -0.0115(5) 0.0087(5) -0.0009(5)
O2 0.0314(5) 0.0375(5) 0.0448(6) 0.0028(4) 0.0034(4) -0.0010(4)
O3 0.0672(7) 0.0353(5) 0.0363(6) 0.0048(5) -0.0103(5) -0.0082(4)
O4 0.0463(6) 0.0388(5) 0.0322(5) -0.0041(4) -0.0056(4) 0.0028(4)
C1 0.0283(6) 0.0300(7) 0.0351(7) 0.0008(5) 0.0040(5) -0.0022(5)
C2 0.0325(7) 0.0353(7) 0.0367(7) 0.0024(5) 0.0017(6) -0.0040(6)
C3 0.0348(7) 0.0335(7) 0.0450(8) -0.0030(6) 0.0040(6) -0.0093(6)
C4 0.0354(7) 0.0281(7) 0.0494(8) -0.0024(5) 0.0082(6) -0.0016(6)
C5 0.0373(7) 0.0292(7) 0.0501(9) -0.0004(6) 0.0048(6) 0.0070(6)
C6 0.0354(7) 0.0390(8) 0.0410(8) -0.0004(6) -0.0008(6) 0.0101(6)
C7 0.0267(6) 0.0365(7) 0.0360(7) -0.0029(5) 0.0016(5) 0.0016(6)
C8 0.0250(6) 0.0307(7) 0.0343(7) -0.0020(5) 0.0043(5) 0.0012(5)
C9 0.0238(6) 0.0306(7) 0.0350(7) -0.0009(5) 0.0054(5) -0.0002(5)
C10 0.0288(6) 0.0309(7) 0.0421(8) -0.0007(5) 0.0073(6) 0.0008(6)
C11 0.0439(8) 0.0330(7) 0.0262(6) -0.0036(6) 0.0030(5) -0.0040(5)
C12 0.0572(9) 0.0293(7) 0.0307(7) 0.0032(6) -0.0050(6) -0.0053(6)
C13 0.0858(13) 0.0362(8) 0.0443(9) -0.0033(8) -0.0083(9) 0.0017(7)
C14 0.124(2) 0.0338(9) 0.0534(11) 0.0130(11) -0.0264(12) 0.0031(8)
C15 0.0836(15) 0.0515(11) 0.0615(12) 0.0295(11) -0.0238(11) -0.0164(9)
C16 0.0592(11) 0.0634(12) 0.0534(10) 0.0226(9) -0.0078(8) -0.0186(9)
C17 0.0502(9) 0.0459(9) 0.0392(8) 0.0112(7) -0.0014(7) -0.0071(7)
C18 0.0312(7) 0.0328(7) 0.0253(6) 0.0001(5) 0.0012(5) -0.0007(5)
C19 0.0347(7) 0.0310(7) 0.0268(6) -0.0023(5) 0.0002(5) 0.0008(5)
C20 0.0403(8) 0.0338(7) 0.0491(9) 0.0004(6) 0.0046(6) -0.0003(6)
C21 0.0551(10) 0.0290(7) 0.0616(10) -0.0069(7) 0.0044(8) -0.0001(7)
C22 0.0418(8) 0.0389(8) 0.0416(8) -0.0143(6) -0.0025(6) 0.0077(6)
C23 0.0332(7) 0.0435(8) 0.0455(8) -0.0037(6) 0.0025(6) 0.0066(6)
C24 0.0355(7) 0.0315(7) 0.0422(8) -0.0007(6) 0.0029(6) 0.0014(6)
C25 0.0406(8) 0.0385(8) 0.0357(7) -0.0051(6) 0.0067(6) -0.0106(6)
C26 0.0393(8) 0.0463(8) 0.0343(7) -0.0035(6) 0.0076(6) -0.0082(6)
C27 0.0377(8) 0.0635(10) 0.0422(8) 0.0031(7) 0.0059(6) 0.0009(7)
C28 0.0728(14) 0.1043(18) 0.0640(13) 0.0279(13) 0.0127(10) 0.0292(12)
C29 0.0511(9) 0.0500(9) 0.0313(7) -0.0034(7) 0.0001(6) 0.0089(6)
C30 0.0527(9) 0.0664(11) 0.0341(8) -0.0017(8) 0.0054(7) 0.0011(7)
C31 0.0510(10) 0.0684(12) 0.0541(10) -0.0076(8) 0.0113(8) -0.0129(9)
C32 0.0810(13) 0.0589(11) 0.0475(10) -0.0034(10) -0.0018(9) -0.0066(8)

loop_
_atom_type_symbol
_atom_type_description
_atom_type_scat_dispersion_real
_atom_type_scat_dispersion_imag
_atom_type_scat_source
C C 0.0181 0.0091 'International Tables Vol C Tables 4.2.6.8 and 6.1.1.4'
H H 0.0000 0.0000 'International Tables Vol C Tables 4.2.6.8 and 6.1.1.4'
O O 0.0492 0.0322 'International Tables Vol C Tables 4.2.6.8 and 6.1.1.4'
F F 0.0727 0.0534 'International Tables Vol C Tables 4.2.6.8 and 6.1.1.4'

loop_
_geom_angle_atom_site_label_1
_geom_angle_atom_site_label_2
_geom_angle_atom_site_label_3
_geom_angle
C2 O3 C25 120.83(11)
C7 O4 C29 119.42(11)
C2 C1 C9 120.04(12)
C2 C1 C11 115.87(12)
C9 C1 C11 123.58(12)
O3 C2 C1 114.97(12)
O3 C2 C3 123.29(13)
C1 C2 C3 121.69(13)
C4 C3 C2 118.98(13)
C4 C3 H3 120.5
C2 C3 H3 120.5
C3 C4 C10 121.83(13)
C3 C4 H4 119.1
C10 C4 H4 119.1
C6 C5 C10 122.08(13)
C6 C5 H5 119.0
C10 C5 H5 119.0
C5 C6 C7 119.06(13)
C5 C6 H6 120.5
C7 C6 H6 120.5
O4 C7 C8 115.38(12)
O4 C7 C6 123.22(12)
C8 C7 C6 121.31(13)
C7 C8 C9 120.23(12)
C7 C8 C18 116.83(12)
C9 C8 C18 122.08(11)
C8 C9 C1 124.26(12)
C8 C9 C10 117.89(12)
C1 C9 C10 117.84(12)
C4 C10 C5 121.04(13)
C4 C10 C9 119.56(13)
C5 C10 C9 119.39(13)
O1 C11 C12 121.51(13)
O1 C11 C1 119.57(13)
C12 C11 C1 118.86(12)
C17 C12 C13 119.27(16)
C17 C12 C11 122.02(14)
C13 C12 C11 118.71(16)
C12 C13 C14 119.3(2)
C12 C13 H13 120.3
C14 C13 H13 120.3
C15 C14 C13 119.01(19)
C15 C14 H14 120.5
C13 C14 H14 120.5
C16 C15 F1 119.4(2)
C16 C15 C14 123.20(18)
F1 C15 C14 117.4(2)
C15 C16 C17 117.9(2)
C15 C16 H16 121.0
C17 C16 H16 121.0
C16 C17 C12 121.23(17)
C16 C17 H17 119.4
C12 C17 H17 119.4
O2 C18 C19 121.02(12)
O2 C18 C8 118.77(12)
C19 C18 C8 120.20(11)
C20 C19 C24 119.35(13)
C20 C19 C18 118.26(13)
C24 C19 C18 122.38(12)
C21 C20 C19 120.76(14)
C21 C20 H20 119.6
C19 C20 H20 119.6
C22 C21 C20 118.14(14)
C22 C21 H21 120.9
C20 C21 H21 120.9
F2 C22 C21 118.27(14)
F2 C22 C23 118.52(14)
C21 C22 C23 123.22(14)
C22 C23 C24 117.88(14)
C22 C23 H23 121.1
C24 C23 H23 121.1
C23 C24 C19 120.64(13)
C23 C24 H24 119.7
C19 C24 H24 119.7
O3 C25 C26 106.19(12)
O3 C25 H25A 110.5
C26 C25 H25A 110.5
O3 C25 H25B 110.5
C26 C25 H25B 110.5
H25A C25 H25B 108.7
C25 C26 C27 114.69(12)
C25 C26 H26A 108.6
C27 C26 H26A 108.6
C25 C26 H26B 108.6
C27 C26 H26B 108.6
H26A C26 H26B 107.6
C26 C27 C28 112.29(15)
C26 C27 H27A 109.1
C28 C27 H27A 109.1
C26 C27 H27B 109.1
C28 C27 H27B 109.1
H27A C27 H27B 107.9
C27 C28 H28A 109.5
C27 C28 H28B 109.5
H28A C28 H28B 109.5
C27 C28 H28C 109.5
H28A C28 H28C 109.5
H28B C28 H28C 109.5
O4 C29 C30 107.38(13)
O4 C29 H29A 110.2
C30 C29 H29A 110.2
O4 C29 H29B 110.2
C30 C29 H29B 110.2
H29A C29 H29B 108.5
C31 C30 C29 115.01(14)
C31 C30 H30A 108.5
C29 C30 H30A 108.5
C31 C30 H30B 108.5
C29 C30 H30B 108.5
H30A C30 H30B 107.5
C30 C31 C32 113.15(16)
C30 C31 H31A 108.9
C32 C31 H31A 108.9
C30 C31 H31B 108.9
C32 C31 H31B 108.9
H31A C31 H31B 107.8
C31 C32 H32A 109.5
C31 C32 H32B 109.5
H32A C32 H32B 109.5
C31 C32 H32C 109.5
H32A C32 H32C 109.5
H32B C32 H32C 109.5

loop_
_geom_bond_atom_site_label_1
_geom_bond_atom_site_label_2
_geom_bond_distance
F1 C15 1.359(2)
F2 C22 1.3566(16)
O1 C11 1.2160(18)
O2 C18 1.2199(16)
O3 C2 1.3620(17)
O3 C25 1.4294(16)
O4 C7 1.3622(17)
O4 C29 1.4337(17)
C1 C2 1.3830(19)
C1 C9 1.4297(19)
C1 C11 1.5070(19)
C2 C3 1.409(2)
C3 C4 1.363(2)
C3 H3 0.9500
C4 C10 1.413(2)
C4 H4 0.9500
C5 C6 1.358(2)
C5 C10 1.413(2)
C5 H5 0.9500
C6 C7 1.414(2)
C6 H6 0.9500
C7 C8 1.3839(19)
C8 C9 1.4281(18)
C8 C18 1.5076(18)
C9 C10 1.4312(19)
C11 C12 1.495(2)
C12 C17 1.390(2)
C12 C13 1.391(2)
C13 C14 1.402(3)
C13 H13 0.9500
C14 C15 1.365(4)
C14 H14 0.9500
C15 C16 1.359(3)
C16 C17 1.388(2)
C16 H16 0.9500
C17 H17 0.9500
C18 C19 1.4876(18)
C19 C20 1.386(2)
C19 C24 1.3904(19)
C20 C21 1.382(2)
C20 H20 0.9500
C21 C22 1.372(2)
C21 H21 0.9500
C22 C23 1.373(2)
C23 C24 1.388(2)
C23 H23 0.9500
C24 H24 0.9500
C25 C26 1.506(2)
C25 H25A 0.9900
C25 H25B 0.9900
C26 C27 1.508(2)
C26 H26A 0.9900
C26 H26B 0.9900
C27 C28 1.508(3)
C27 H27A 0.9900
C27 H27B 0.9900
C28 H28A 0.9800
C28 H28B 0.9800
C28 H28C 0.9800
C29 C30 1.514(2)
C29 H29A 0.9900
C29 H29B 0.9900
C30 C31 1.495(3)
C30 H30A 0.9900
C30 H30B 0.9900
C31 C32 1.517(2)
C31 H31A 0.9900
C31 H31B 0.9900
C32 H32A 0.9800
C32 H32B 0.9800
C32 H32C 0.9800

loop_
_geom_hbond_atom_site_label_D
_geom_hbond_atom_site_label_H
_geom_hbond_atom_site_label_A
_geom_hbond_site_symmetry_D
_geom_hbond_site_symmetry_H
_geom_hbond_site_symmetry_A
_geom_hbond_distance_DH
_geom_hbond_distance_HA
_geom_hbond_distance_DA
_geom_hbond_angle_DHA
_geom_hbond_publ_flag
C27 H27B Cg1 1_555 1_555 1_555 0.99 2.79 3.7754(19) 175 y
C26 H26A Cg2 1_555 1_555 4_555 0.99 2.54 3.4239(16) 145 y
C3 H3 F2 1_555 1_555 2_656 0.95 2.50 3.4408(17) 169 y

loop_
_geom_torsion_atom_site_label_1
_geom_torsion_atom_site_label_2
_geom_torsion_atom_site_label_3
_geom_torsion_atom_site_label_4
_geom_torsion
C25 O3 C2 C1 -167.14(12)
C25 O3 C2 C3 10.4(2)
C9 C1 C2 O3 176.55(12)
C11 C1 C2 O3 4.41(18)
C9 C1 C2 C3 -1.0(2)
C11 C1 C2 C3 -173.19(13)
O3 C2 C3 C4 -175.24(13)
C1 C2 C3 C4 2.2(2)
C2 C3 C4 C10 -1.2(2)
C10 C5 C6 C7 -0.8(2)
C29 O4 C7 C8 -177.39(12)
C29 O4 C7 C6 -0.9(2)
C5 C6 C7 O4 -173.93(13)
C5 C6 C7 C8 2.4(2)
O4 C7 C8 C9 174.85(11)
C6 C7 C8 C9 -1.7(2)
O4 C7 C8 C18 5.22(17)
C6 C7 C8 C18 -171.35(12)
C7 C8 C9 C1 -179.36(12)
C18 C8 C9 C1 -10.28(19)
C7 C8 C9 C10 -0.46(18)
C18 C8 C9 C10 168.62(12)
C2 C1 C9 C8 177.88(12)
C11 C1 C9 C8 -10.6(2)
C2 C1 C9 C10 -1.01(18)
C11 C1 C9 C10 170.50(12)
C3 C4 C10 C5 -179.85(13)
C3 C4 C10 C9 -0.9(2)
C6 C5 C10 C4 177.59(14)
C6 C5 C10 C9 -1.4(2)
C8 C9 C10 C4 -177.00(12)
C1 C9 C10 C4 1.96(18)
C8 C9 C10 C5 1.97(18)
C1 C9 C10 C5 -179.06(12)
C2 C1 C11 O1 112.36(15)
C9 C1 C11 O1 -59.48(18)
C2 C1 C11 C12 -64.77(16)
C9 C1 C11 C12 123.39(14)
O1 C11 C12 C17 163.03(14)
C1 C11 C12 C17 -19.90(19)
O1 C11 C12 C13 -17.7(2)
C1 C11 C12 C13 159.41(13)
C17 C12 C13 C14 1.1(2)
C11 C12 C13 C14 -178.22(15)
C12 C13 C14 C15 -0.5(3)
C13 C14 C15 C16 -1.0(3)
C13 C14 C15 F1 179.03(15)
F1 C15 C16 C17 -178.29(15)
C14 C15 C16 C17 1.7(3)
C15 C16 C17 C12 -1.0(2)
C13 C12 C17 C16 -0.4(2)
C11 C12 C17 C16 178.95(14)
C7 C8 C18 O2 108.25(14)
C9 C8 C18 O2 -61.18(17)
C7 C8 C18 C19 -70.66(16)
C9 C8 C18 C19 119.90(13)
O2 C18 C19 C20 -11.03(19)
C8 C18 C19 C20 167.86(13)
O2 C18 C19 C24 167.79(13)
C8 C18 C19 C24 -13.32(19)
C24 C19 C20 C21 0.7(2)
C18 C19 C20 C21 179.59(14)
C19 C20 C21 C22 -1.2(2)
C20 C21 C22 F2 -179.14(14)
C20 C21 C22 C23 0.8(3)
F2 C22 C23 C24 179.99(13)
C21 C22 C23 C24 0.1(2)
C22 C23 C24 C19 -0.5(2)
C20 C19 C24 C23 0.2(2)
C18 C19 C24 C23 -178.65(13)
C2 O3 C25 C26 174.59(12)
O3 C25 C26 C27 62.58(16)
C25 C26 C27 C28 -179.43(16)
C7 O4 C29 C30 170.00(12)
O4 C29 C30 C31 61.91(19)
C29 C30 C31 C32 175.40(16)

loop_
_cod_related_entry_id
_cod_related_entry_database
_cod_related_entry_code
1 ChemSpider 30658259
